data_2209983
loop_
_publ_author_name
'Sheikhshoaie, Iran'
'Sharif, Mahboubeh A.'

_publ_section_title
;
 2,2'-[Hexane-1,6-diylbis(nitrilomethylidyne)]diphenol
;
_journal_coeditor_code RZ2056
_journal_issue 8
_journal_name_full 'Acta Crystallographica Section E'
_journal_page_first o3563
_journal_page_last o3565
_journal_paper_doi 10.1107/S1600536806028157
_journal_volume 62
_journal_year 2006
_chemical_formula_iupac 'C20 H24 N2 O2'
_chemical_formula_moiety 'C20 H24 N2 O2'
_chemical_formula_sum 'C20 H24 N2 O2'
_chemical_formula_weight 324.41
_chemical_name_systematic
;
2,2'-[Hexane-1,6-diylbis(nitrilomethylidyne)]diphenol
;
_space_group_IT_number 14
_symmetry_cell_setting monoclinic
_symmetry_space_group_name_Hall '-P 2ybc'
_symmetry_space_group_name_H-M 'P 1 21/c 1'
_atom_sites_solution_hydrogens mixed
_atom_sites_solution_primary direct
_atom_sites_solution_secondary difmap
_audit_creation_method SHELXL-97
_cell_angle_alpha 90.00
_cell_angle_beta 91.140(3)
_cell_angle_gamma 90.00
_cell_formula_units_Z 2
_cell_length_a 9.3654(12)
_cell_length_b 5.7915(7)
_cell_length_c 16.042(2)
_cell_measurement_reflns_used 706
_cell_measurement_temperature 120(2)
_cell_measurement_theta_max 29.63
_cell_measurement_theta_min 2.54
_cell_volume 869.94(19)
_computing_cell_refinement 'SAINT-Plus (Bruker, 1998)'
_computing_data_collection 'SMART (Bruker, 1998)'
_computing_data_reduction SAINT-Plus
_computing_molecular_graphics SHELXTL
_computing_publication_material SHELXTL
_computing_structure_refinement SHELXTL
_computing_structure_solution 'SHELXTL (Sheldrick, 1998)'
_diffrn_ambient_temperature 120(2)
_diffrn_measured_fraction_theta_full 0.980
_diffrn_measured_fraction_theta_max 0.980
_diffrn_measurement_device_type 'Bruker SMART 1000 CCD area-detector'
_diffrn_measurement_method '\f and w'
_diffrn_radiation_monochromator graphite
_diffrn_radiation_source 'fine-focus sealed tube'
_diffrn_radiation_type MoK\a
_diffrn_radiation_wavelength 0.71073
_diffrn_reflns_av_R_equivalents 0.0559
_diffrn_reflns_av_sigmaI/netI 0.0471
_diffrn_reflns_limit_h_max 12
_diffrn_reflns_limit_h_min -8
_diffrn_reflns_limit_k_max 7
_diffrn_reflns_limit_k_min -7
_diffrn_reflns_limit_l_max 21
_diffrn_reflns_limit_l_min -20
_diffrn_reflns_number 5880
_diffrn_reflns_theta_full 28.00
_diffrn_reflns_theta_max 28.00
_diffrn_reflns_theta_min 2.18
_exptl_absorpt_coefficient_mu 0.080
_exptl_absorpt_correction_type none
_exptl_crystal_colour yellow
_exptl_crystal_density_diffrn 1.238
_exptl_crystal_density_method 'not measured'
_exptl_crystal_description block
_exptl_crystal_F_000 348
_exptl_crystal_size_max 0.55
_exptl_crystal_size_mid 0.40
_exptl_crystal_size_min 0.25
_refine_diff_density_max 0.265
_refine_diff_density_min -0.229
_refine_ls_extinction_method none
_refine_ls_goodness_of_fit_ref 1.014
_refine_ls_hydrogen_treatment constr
_refine_ls_matrix_type full
_refine_ls_number_parameters 109
_refine_ls_number_reflns 2063
_refine_ls_number_restraints 0
_refine_ls_restrained_S_all 1.014
_refine_ls_R_factor_all 0.0736
_refine_ls_R_factor_gt 0.0531
_refine_ls_shift/su_max 0.000
_refine_ls_shift/su_mean 0.000
_refine_ls_structure_factor_coef Fsqd
_refine_ls_weighting_details 'calc w=1/[\s^2^(Fo^2^)+(0.0012P)^2^+0.515P] where P=(Fo^2^+2Fc^2^)/3'
_refine_ls_weighting_scheme calc
_refine_ls_wR_factor_gt 0.1008
_refine_ls_wR_factor_ref 0.1096
_reflns_number_gt 1433
_reflns_number_total 2063
_reflns_threshold_expression I>2\s(I)
_cod_data_source_file rz2056.cif
_cod_data_source_block I
_cod_original_cell_volume 869.95(19)
_cod_original_sg_symbol_H-M 'P 21/c'
_cod_database_code 2209983
_cod_database_fobs_code 2209983

loop_
_symmetry_equiv_pos_as_xyz
'x, y, z'
'-x, y+1/2, -z+1/2'
'-x, -y, -z'
'x, -y-1/2, z-1/2'

loop_
_atom_site_type_symbol
_atom_site_label
_atom_site_fract_x
_atom_site_fract_y
_atom_site_fract_z
_atom_site_U_iso_or_equiv
_atom_site_adp_type
_atom_site_calc_flag
_atom_site_refinement_flags
_atom_site_occupancy
N N1 0.40856(12) 0.1605(2) 0.57854(7) 0.0330(3) Uani d . 1
O O1 0.58801(11) 0.49440(19) 0.58620(7) 0.0406(3) Uani d . 1
H H1O 0.5006 0.4087 0.5708 0.049 Uiso d R 1
C C1 0.03161(16) 0.1125(3) 0.48498(11) 0.0424(4) Uani d . 1
H H1B -0.0430 0.2286 0.4828 0.051 Uiso calc R 1
H H1C 0.0654 0.0909 0.4288 0.051 Uiso calc R 1
C C2 0.15527(15) 0.2017(3) 0.54006(11) 0.0392(4) Uani d . 1
H H2A 0.1811 0.3555 0.5217 0.047 Uiso calc R 1
H H2B 0.1235 0.2134 0.5971 0.047 Uiso calc R 1
C C3 0.28629(15) 0.0482(3) 0.53794(10) 0.0367(4) Uani d . 1
H H3A 0.2665 -0.0963 0.5660 0.044 Uiso calc R 1
H H3B 0.3087 0.0136 0.4805 0.044 Uiso calc R 1
C C4 0.47832(14) 0.0557(3) 0.63635(9) 0.0292(3) Uani d . 1
H H4A 0.4483 -0.0892 0.6538 0.035 Uiso calc R 1
C C5 0.60479(13) 0.1609(2) 0.67540(8) 0.0265(3) Uani d . 1
C C6 0.65597(15) 0.3760(3) 0.64736(9) 0.0302(3) Uani d . 1
C C7 0.77993(15) 0.4693(3) 0.68358(9) 0.0342(3) Uani d . 1
H H7A 0.8148 0.6100 0.6648 0.041 Uiso calc R 1
C C8 0.85107(15) 0.3532(3) 0.74722(9) 0.0353(4) Uani d . 1
H H8A 0.9336 0.4164 0.7709 0.042 Uiso calc R 1
C C9 0.80063(15) 0.1434(3) 0.77610(9) 0.0355(4) Uani d . 1
H H9A 0.8482 0.0674 0.8195 0.043 Uiso calc R 1
C C10 0.67894(15) 0.0480(3) 0.73981(9) 0.0315(3) Uani d . 1
H H10A 0.6460 -0.0937 0.7587 0.038 Uiso calc R 1

loop_
_atom_site_aniso_label
_atom_site_aniso_U_11
_atom_site_aniso_U_22
_atom_site_aniso_U_33
_atom_site_aniso_U_12
_atom_site_aniso_U_13
_atom_site_aniso_U_23
N1 0.0257(6) 0.0395(7) 0.0338(6) -0.0030(5) 0.0020(5) -0.0038(6)
O1 0.0380(6) 0.0394(6) 0.0441(6) -0.0073(5) -0.0080(5) 0.0143(5)
C1 0.0319(8) 0.0467(10) 0.0485(9) -0.0042(7) -0.0046(7) 0.0065(8)
C2 0.0294(8) 0.0384(9) 0.0498(9) -0.0043(7) -0.0016(7) -0.0027(7)
C3 0.0257(7) 0.0460(10) 0.0385(8) -0.0041(7) 0.0003(6) -0.0107(7)
C4 0.0243(7) 0.0288(8) 0.0346(7) -0.0015(6) 0.0061(5) -0.0034(6)
C5 0.0219(6) 0.0266(7) 0.0313(7) 0.0007(5) 0.0046(5) -0.0012(6)
C6 0.0275(7) 0.0309(8) 0.0322(7) -0.0002(6) 0.0024(6) 0.0017(6)
C7 0.0309(7) 0.0317(8) 0.0400(8) -0.0059(6) 0.0014(6) 0.0036(6)
C8 0.0251(7) 0.0423(9) 0.0385(8) -0.0033(6) -0.0003(6) -0.0040(7)
C9 0.0277(7) 0.0418(9) 0.0370(8) 0.0048(7) 0.0000(6) 0.0062(7)
C10 0.0280(7) 0.0288(8) 0.0380(8) 0.0008(6) 0.0058(6) 0.0042(6)

loop_
_atom_type_symbol
_atom_type_description
_atom_type_scat_dispersion_real
_atom_type_scat_dispersion_imag
_atom_type_scat_source
C C 0.0033 0.0016 'International Tables Vol C Tables 4.2.6.8 and 6.1.1.4'
H H 0.0000 0.0000 'International Tables Vol C Tables 4.2.6.8 and 6.1.1.4'
N N 0.0061 0.0033 'International Tables Vol C Tables 4.2.6.8 and 6.1.1.4'
O O 0.0106 0.0060 'International Tables Vol C Tables 4.2.6.8 and 6.1.1.4'

loop_
_geom_angle_atom_site_label_1
_geom_angle_atom_site_label_2
_geom_angle_atom_site_label_3
_geom_angle_site_symmetry_1
_geom_angle
_geom_angle_publ_flag
C4 N1 C3 . 119.87(14) yes
C6 O1 H1O . 107.8 ?
C1 C1 C2 3_556 113.74(17) yes
C1 C1 H1B 3_556 108.8 ?
C2 C1 H1B . 108.8 ?
C1 C1 H1C 3_556 108.8 ?
C2 C1 H1C . 108.8 ?
H1B C1 H1C . 107.7 ?
C3 C2 C1 . 113.06(14) ?
C3 C2 H2A . 109.0 ?
C1 C2 H2A . 109.0 ?
C3 C2 H2B . 109.0 ?
C1 C2 H2B . 109.0 ?
H2A C2 H2B . 107.8 ?
N1 C3 C2 . 110.90(13) ?
N1 C3 H3A . 109.5 ?
C2 C3 H3A . 109.5 ?
N1 C3 H3B . 109.5 ?
C2 C3 H3B . 109.5 ?
H3A C3 H3B . 108.0 ?
N1 C4 C5 . 120.79(14) ?
N1 C4 H4A . 119.6 ?
C5 C4 H4A . 119.6 ?
C10 C5 C6 . 118.81(13) ?
C10 C5 C4 . 120.62(13) ?
C6 C5 C4 . 120.56(13) ?
O1 C6 C7 . 118.91(13) ?
O1 C6 C5 . 121.53(13) ?
C7 C6 C5 . 119.56(13) ?
C8 C7 C6 . 120.25(14) ?
C8 C7 H7A . 119.9 ?
C6 C7 H7A . 119.9 ?
C7 C8 C9 . 120.70(14) ?
C7 C8 H8A . 119.6 ?
C9 C8 H8A . 119.6 ?
C10 C9 C8 . 119.48(14) ?
C10 C9 H9A . 120.3 ?
C8 C9 H9A . 120.3 ?
C9 C10 C5 . 121.19(14) ?
C9 C10 H10A . 119.4 ?
C5 C10 H10A . 119.4 ?

loop_
_geom_bond_atom_site_label_1
_geom_bond_atom_site_label_2
_geom_bond_site_symmetry_2
_geom_bond_distance
_geom_bond_publ_flag
N1 C4 . 1.2769(18) yes
N1 C3 . 1.4590(18) yes
O1 C6 . 1.3464(17) yes
O1 H1O . 0.9849 ?
C1 C1 3_556 1.514(3) yes
C1 C2 . 1.533(2) yes
C1 H1B . 0.9700 ?
C1 H1C . 0.9700 ?
C2 C3 . 1.516(2) yes
C2 H2A . 0.9700 ?
C2 H2B . 0.9700 ?
C3 H3A . 0.9700 ?
C3 H3B . 0.9700 ?
C4 C5 . 1.4617(18) ?
C4 H4A . 0.9300 ?
C5 C10 . 1.396(2) ?
C5 C6 . 1.412(2) ?
C6 C7 . 1.396(2) ?
C7 C8 . 1.382(2) ?
C7 H7A . 0.9300 ?
C8 C9 . 1.386(2) ?
C8 H8A . 0.9300 ?
C9 C10 . 1.384(2) ?
C9 H9A . 0.9300 ?
C10 H10A . 0.9300 ?

loop_
_geom_hbond_atom_site_label_D
_geom_hbond_atom_site_label_H
_geom_hbond_atom_site_label_A
_geom_hbond_site_symmetry_A
_geom_hbond_distance_DH
_geom_hbond_distance_HA
_geom_hbond_distance_DA
_geom_hbond_angle_DHA
_geom_hbond_publ_flag
O1 H1O N1 1_555 0.98 1.68 2.5634(16) 147 y

loop_
_geom_torsion_atom_site_label_1
_geom_torsion_atom_site_label_2
_geom_torsion_atom_site_label_3
_geom_torsion_atom_site_label_4
_geom_torsion_site_symmetry_1
_geom_torsion
_geom_torsion_publ_flag
C1 C1 C2 C3 3_556 66.7(2) yes
C4 N1 C3 C2 . 126.97(15) yes
C1 C2 C3 N1 . 169.59(13) yes
C3 N1 C4 C5 . 177.36(12) yes
N1 C4 C5 C10 . 178.60(13) ?
N1 C4 C5 C6 . -2.8(2) ?
C10 C5 C6 O1 . -179.14(13) ?
C4 C5 C6 O1 . 2.3(2) ?
C10 C5 C6 C7 . 0.9(2) ?
C4 C5 C6 C7 . -177.70(13) ?
O1 C6 C7 C8 . 179.19(14) ?
C5 C6 C7 C8 . -0.8(2) ?
C6 C7 C8 C9 . -0.1(2) ?
C7 C8 C9 C10 . 1.0(2) ?
C8 C9 C10 C5 . -0.9(2) ?
C6 C5 C10 C9 . 0.0(2) ?
C4 C5 C10 C9 . 178.59(13) ?
